data_2205627
loop_
_publ_author_name
'Dong, Chuan-Ming'
'Chen, Li-Gong'
'Duan, Xue-Min'
'Shu, Xue-Gui'
'Zeng, Tao'
'Li, Yang'

_publ_section_title
;
 <i>N</i>-(2-Hydroxy-1-naphthylmethyl)-(<i>S</i>)-proline
;
_journal_issue 4
_journal_name_full 'Acta Crystallographica Section E'
_journal_page_first o960
_journal_page_last o961
_journal_paper_doi 10.1107/S1600536805006859
_journal_volume 61
_journal_year 2005
_chemical_formula_iupac 'C16 H17 N O3'
_chemical_formula_moiety 'C16 H17 N O3'
_chemical_formula_sum 'C16 H17 N O3'
_chemical_formula_weight 271.31
_chemical_name_systematic
;
(2S)-1-(2-Hydroxy-1-naphthylmethyl)pyrrolidinio-2-carboxylate
;
_space_group_IT_number 19
_symmetry_cell_setting orthorhombic
_symmetry_space_group_name_Hall 'P 2ac 2ab'
_symmetry_space_group_name_H-M 'P 21 21 21'
_atom_sites_solution_hydrogens geom
_atom_sites_solution_primary direct
_atom_sites_solution_secondary difmap
_cell_angle_alpha 90.00
_cell_angle_beta 90.00
_cell_angle_gamma 90.00
_cell_formula_units_Z 4
_cell_length_a 5.8037(7)
_cell_length_b 12.0508(15)
_cell_length_c 20.160(3)
_cell_measurement_reflns_used 1714
_cell_measurement_temperature 293(2)
_cell_measurement_theta_max 22.20
_cell_measurement_theta_min 2.63
_cell_volume 1410.0(3)
_computing_cell_refinement SMART
_computing_data_collection 'SMART (Bruker, 1997)'
_computing_data_reduction 'SAINT (Bruker, 1997)'
_computing_molecular_graphics 'SHELXTL (Bruker, 1997)'
_computing_publication_material SHELXTL
_computing_structure_refinement 'SHELXL97 (Sheldrick, 1997)'
_computing_structure_solution 'SHELXS97 (Sheldrick, 1997)'
_diffrn_ambient_temperature 293(2)
_diffrn_measured_fraction_theta_full 0.999
_diffrn_measured_fraction_theta_max 0.999
_diffrn_measurement_device_type 'Bruker SMART CCD area-detector'
_diffrn_measurement_method '\f and \w'
_diffrn_radiation_monochromator graphite
_diffrn_radiation_source 'fine-focus sealed tube'
_diffrn_radiation_type MoK\a
_diffrn_radiation_wavelength 0.71073
_diffrn_reflns_av_R_equivalents 0.0285
_diffrn_reflns_av_sigmaI/netI 0.0368
_diffrn_reflns_limit_h_max 7
_diffrn_reflns_limit_h_min -7
_diffrn_reflns_limit_k_max 15
_diffrn_reflns_limit_k_min -15
_diffrn_reflns_limit_l_max 19
_diffrn_reflns_limit_l_min -26
_diffrn_reflns_number 9621
_diffrn_reflns_theta_full 27.97
_diffrn_reflns_theta_max 27.97
_diffrn_reflns_theta_min 1.97
_diffrn_standards_decay_% 0
_diffrn_standards_interval_count 0
_diffrn_standards_interval_time 0
_diffrn_standards_number 0
_exptl_absorpt_coefficient_mu 0.088
_exptl_absorpt_correction_T_max 0.988
_exptl_absorpt_correction_T_min 0.964
_exptl_absorpt_correction_type multi-scan
_exptl_absorpt_process_details '(SADABS; Bruker, 1997)'
_exptl_crystal_colour colourless
_exptl_crystal_density_diffrn 1.278
_exptl_crystal_density_method 'not measured'
_exptl_crystal_description block
_exptl_crystal_F_000 576
_exptl_crystal_size_max 0.24
_exptl_crystal_size_mid 0.16
_exptl_crystal_size_min 0.14
_refine_diff_density_max 0.177
_refine_diff_density_min -0.149
_refine_ls_extinction_method none
_refine_ls_goodness_of_fit_ref 1.042
_refine_ls_hydrogen_treatment mixed
_refine_ls_matrix_type full
_refine_ls_number_parameters 188
_refine_ls_number_reflns 1980
_refine_ls_number_restraints 14
_refine_ls_restrained_S_all 1.130
_refine_ls_R_factor_all 0.0661
_refine_ls_R_factor_gt 0.0387
_refine_ls_shift/su_max 0.001
_refine_ls_shift/su_mean 0.000
_refine_ls_structure_factor_coef Fsqd
_refine_ls_weighting_details 'calc w = 1/[\s^2^(Fo^2^)+(0.0446P)^2^+0.1866P] where P = (Fo^2^+2Fc^2^)/3'
_refine_ls_weighting_scheme calc
_refine_ls_wR_factor_gt 0.0985
_refine_ls_wR_factor_ref 0.1131
_reflns_number_gt 1329
_reflns_number_total 1980
_reflns_threshold_expression I>2\s(I)
_cod_data_source_file ww6352.cif
_cod_data_source_block I
_cod_database_code 2205627
_cod_database_fobs_code 2205627

loop_
_symmetry_equiv_pos_as_xyz
'x, y, z'
'-x+1/2, -y, z+1/2'
'-x, y+1/2, -z+1/2'
'x+1/2, -y+1/2, -z'

loop_
_atom_site_label
_atom_site_fract_x
_atom_site_fract_y
_atom_site_fract_z
_atom_site_U_iso_or_equiv
_atom_site_adp_type
_atom_site_calc_flag
_atom_site_refinement_flags
_atom_site_occupancy
_atom_site_type_symbol
N1 0.0132(3) 0.23124(15) 0.70192(11) 0.0504(5) Uani d D 1 N
H1 0.159(2) 0.2567(18) 0.7068(12) 0.053(7) Uiso d D 1 H
O1 0.4361(3) 0.16119(16) 0.69549(13) 0.0833(7) Uani d . 1 O
O2 0.3504(4) -0.01668(17) 0.68613(17) 0.1076(10) Uani d U 1 O
O3 0.2728(3) 0.37754(15) 0.78763(11) 0.0686(5) Uani d D 1 O
H3 0.393(4) 0.416(3) 0.7972(18) 0.103 Uiso d D 1 H
C1 0.3025(4) 0.0831(2) 0.69123(15) 0.0608(7) Uani d . 1 C
C2 0.0445(4) 0.10908(18) 0.68787(12) 0.0474(6) Uani d . 1 C
H2 -0.0401 0.0645 0.7205 0.057 Uiso calc R 1 H
C3 -0.0552(5) 0.0922(2) 0.61914(14) 0.0648(7) Uani d . 1 C
H3A -0.2151 0.0690 0.6214 0.078 Uiso calc R 1 H
H3B 0.0320 0.0372 0.5945 0.078 Uiso calc R 1 H
C4 -0.0333(7) 0.2066(3) 0.58757(16) 0.0861(10) Uani d . 1 C
H4A 0.1234 0.2208 0.5732 0.103 Uiso calc R 1 H
H4B -0.1366 0.2145 0.5500 0.103 Uiso calc R 1 H
C5 -0.1011(6) 0.2820(2) 0.64328(15) 0.0716(9) Uani d . 1 C
H5A -0.0458 0.3569 0.6357 0.086 Uiso calc R 1 H
H5B -0.2671 0.2838 0.6488 0.086 Uiso calc R 1 H
C6 -0.1087(4) 0.2593(2) 0.76545(13) 0.0592(7) Uani d . 1 C
H6A -0.1476 0.3376 0.7655 0.071 Uiso calc R 1 H
H6B -0.2511 0.2174 0.7680 0.071 Uiso calc R 1 H
C7 0.0349(5) 0.2340(2) 0.82431(13) 0.0558(6) Uani d . 1 C
C8 0.2267(5) 0.2995(2) 0.83358(15) 0.0602(7) Uani d . 1 C
C9 0.3704(7) 0.2858(3) 0.88968(19) 0.0868(11) Uani d . 1 C
H9 0.4994 0.3305 0.8955 0.104 Uiso calc R 1 H
C10 0.3175(10) 0.2068(4) 0.93467(19) 0.1061(15) Uani d . 1 C
H10 0.4104 0.1991 0.9720 0.127 Uiso calc R 1 H
C11 0.1295(9) 0.1366(3) 0.92729(17) 0.0960(14) Uani d . 1 C
C12 -0.0173(6) 0.1493(2) 0.87105(16) 0.0733(9) Uani d . 1 C
C13 -0.2108(7) 0.0785(3) 0.8648(2) 0.0992(13) Uani d . 1 C
H13 -0.3074 0.0847 0.8282 0.119 Uiso calc R 1 H
C14 -0.2566(11) -0.0004(4) 0.9135(4) 0.137(2) Uani d . 1 C
H14 -0.3857 -0.0458 0.9099 0.164 Uiso calc R 1 H
C15 -0.1118(14) -0.0114(5) 0.9668(3) 0.150(3) Uani d U 1 C
H15 -0.1438 -0.0656 0.9983 0.180 Uiso calc R 1 H
C16 0.0740(13) 0.0530(4) 0.9752(2) 0.141(2) Uani d . 1 C
H16 0.1673 0.0434 1.0123 0.169 Uiso calc R 1 H

loop_
_atom_site_aniso_label
_atom_site_aniso_U_11
_atom_site_aniso_U_22
_atom_site_aniso_U_33
_atom_site_aniso_U_12
_atom_site_aniso_U_13
_atom_site_aniso_U_23
N1 0.0374(9) 0.0417(9) 0.0720(13) -0.0060(8) -0.0070(11) 0.0037(9)
O1 0.0394(9) 0.0697(12) 0.141(2) -0.0114(9) 0.0017(12) -0.0181(13)
O2 0.0498(10) 0.0566(11) 0.216(3) 0.0081(10) -0.0158(16) 0.0136(15)
O3 0.0487(10) 0.0552(10) 0.1020(15) -0.0087(9) -0.0097(11) -0.0106(11)
C1 0.0373(12) 0.0529(14) 0.092(2) 0.0004(11) -0.0058(14) 0.0053(14)
C2 0.0380(11) 0.0399(11) 0.0643(15) -0.0073(9) -0.0042(11) 0.0021(11)
C3 0.0602(17) 0.0639(16) 0.0705(17) -0.0014(14) -0.0103(15) -0.0056(13)
C4 0.092(2) 0.092(2) 0.074(2) -0.013(2) -0.017(2) 0.0204(18)
C5 0.0700(19) 0.0546(15) 0.090(2) -0.0071(15) -0.0170(17) 0.0217(15)
C6 0.0366(12) 0.0527(14) 0.088(2) 0.0007(12) 0.0019(13) -0.0123(14)
C7 0.0496(13) 0.0491(12) 0.0688(16) 0.0077(12) 0.0067(13) -0.0095(12)
C8 0.0563(15) 0.0502(14) 0.0743(17) 0.0093(12) -0.0031(15) -0.0180(13)
C9 0.092(2) 0.080(2) 0.088(2) 0.025(2) -0.032(2) -0.0338(19)
C10 0.157(4) 0.095(3) 0.066(2) 0.050(3) -0.029(3) -0.030(2)
C11 0.158(4) 0.074(2) 0.057(2) 0.044(3) 0.021(2) -0.0084(18)
C12 0.083(2) 0.0533(15) 0.084(2) 0.0153(16) 0.0335(19) -0.0103(14)
C13 0.093(3) 0.0634(17) 0.141(3) 0.0041(18) 0.066(3) 0.000(2)
C14 0.146(4) 0.071(2) 0.193(5) 0.013(3) 0.104(5) 0.004(3)
C15 0.221(7) 0.104(4) 0.126(4) 0.030(5) 0.098(5) 0.000(3)
C16 0.257(8) 0.097(3) 0.070(2) 0.065(4) 0.048(4) -0.004(2)

loop_
_atom_type_symbol
_atom_type_description
_atom_type_scat_dispersion_real
_atom_type_scat_dispersion_imag
_atom_type_scat_source
C C 0.0033 0.0000 'International Tables Vol C Tables 4.2.6.8 and 6.1.1.4'
H H 0.0000 0.0000 'International Tables Vol C Tables 4.2.6.8 and 6.1.1.4'
N N 0.0061 0.0000 'International Tables Vol C Tables 4.2.6.8 and 6.1.1.4'
O O 0.0106 0.0000 'International Tables Vol C Tables 4.2.6.8 and 6.1.1.4'

loop_
_geom_angle_atom_site_label_1
_geom_angle_atom_site_label_2
_geom_angle_atom_site_label_3
_geom_angle
_geom_angle_publ_flag
C5 N1 C6 112.1(2) ?
C5 N1 C2 107.8(2) ?
C6 N1 C2 115.84(19) ?
C5 N1 H1 111.3(16) ?
C6 N1 H1 105.7(16) ?
C2 N1 H1 103.8(15) ?
C8 O3 H3 112(2) yes
O1 C1 O2 127.6(3) yes
O1 C1 C2 117.8(2) yes
O2 C1 C2 114.5(2) yes
N1 C2 C3 104.87(19) ?
N1 C2 C1 107.96(18) ?
C3 C2 C1 112.7(2) ?
N1 C2 H2 110.4 ?
C3 C2 H2 110.4 ?
C1 C2 H2 110.4 ?
C2 C3 C4 103.2(2) yes
C2 C3 H3A 111.1 ?
C4 C3 H3A 111.1 ?
C2 C3 H3B 111.1 ?
C4 C3 H3B 111.1 ?
H3A C3 H3B 109.1 ?
C5 C4 C3 102.4(2) ?
C5 C4 H4A 111.3 ?
C3 C4 H4A 111.3 ?
C5 C4 H4B 111.3 ?
C3 C4 H4B 111.3 ?
H4A C4 H4B 109.2 ?
N1 C5 C4 103.3(2) yes
N1 C5 H5A 111.1 ?
C4 C5 H5A 111.1 ?
N1 C5 H5B 111.1 ?
C4 C5 H5B 111.1 ?
H5A C5 H5B 109.1 ?
C7 C6 N1 111.8(2) yes
C7 C6 H6A 109.3 ?
N1 C6 H6A 109.3 ?
C7 C6 H6B 109.3 ?
N1 C6 H6B 109.3 ?
H6A C6 H6B 107.9 ?
C8 C7 C12 119.6(3) ?
C8 C7 C6 116.4(2) ?
C12 C7 C6 124.0(3) ?
O3 C8 C7 117.9(3) ?
O3 C8 C9 121.0(3) ?
C7 C8 C9 121.2(3) ?
C10 C9 C8 119.0(4) ?
C10 C9 H9 120.5 ?
C8 C9 H9 120.5 ?
C9 C10 C11 122.4(4) ?
C9 C10 H10 118.8 ?
C11 C10 H10 118.8 ?
C10 C11 C12 119.3(3) ?
C10 C11 C16 122.2(5) ?
C12 C11 C16 118.5(5) ?
C13 C12 C7 122.9(3) ?
C13 C12 C11 118.6(4) ?
C7 C12 C11 118.5(3) ?
C14 C13 C12 120.0(5) ?
C14 C13 H13 120.0 ?
C12 C13 H13 120.0 ?
C15 C14 C13 120.1(6) ?
C15 C14 H14 119.9 ?
C13 C14 H14 119.9 ?
C16 C15 C14 122.5(6) ?
C16 C15 H15 118.7 ?
C14 C15 H15 118.7 ?
C15 C16 C11 120.2(6) ?
C15 C16 H16 119.9 ?
C11 C16 H16 119.9 ?

loop_
_geom_bond_atom_site_label_1
_geom_bond_atom_site_label_2
_geom_bond_distance
_geom_bond_publ_flag
N1 C5 1.487(3) ?
N1 C6 1.502(3) ?
N1 C2 1.510(3) ?
N1 H1 0.900(10) yes
O1 C1 1.222(3) yes
O2 C1 1.239(3) yes
O3 C8 1.347(3) ?
O3 H3 0.860(10) yes
C1 C2 1.531(3) ?
C2 C3 1.515(4) ?
C2 H2 0.98 ?
C3 C4 1.524(4) ?
C3 H3A 0.97 ?
C3 H3B 0.97 ?
C4 C5 1.498(4) ?
C4 H4A 0.97 ?
C4 H4B 0.97 ?
C5 H5A 0.97 ?
C5 H5B 0.97 ?
C6 C7 1.482(4) ?
C6 H6A 0.97 ?
C6 H6B 0.97 ?
C7 C8 1.378(4) ?
C7 C12 1.421(4) ?
C8 C9 1.415(4) ?
C9 C10 1.351(5) ?
C9 H9 0.93 ?
C10 C11 1.389(6) ?
C10 H10 0.93 ?
C11 C12 1.427(5) ?
C11 C16 1.432(6) ?
C12 C13 1.416(5) ?
C13 C14 1.393(6) ?
C13 H13 0.93 ?
C14 C15 1.370(8) ?
C14 H14 0.93 ?
C15 C16 1.339(8) ?
C15 H15 0.93 ?
C16 H16 0.93 ?

loop_
_geom_hbond_atom_site_label_D
_geom_hbond_atom_site_label_H
_geom_hbond_atom_site_label_A
_geom_hbond_site_symmetry_A
_geom_hbond_distance_DH
_geom_hbond_distance_HA
_geom_hbond_distance_DA
_geom_hbond_angle_DHA
_geom_hbond_publ_flag
N1 H1 O1 . 0.900(10) 1.99(2) 2.599(3) 123(2) yes
N1 H1 O3 . 0.900(10) 2.28(2) 2.892(3) 124(2) yes
O3 H3 O2 3_656 0.860(10) 1.731(12) 2.586(3) 175(4) yes

loop_
_geom_torsion_atom_site_label_1
_geom_torsion_atom_site_label_2
_geom_torsion_atom_site_label_3
_geom_torsion_atom_site_label_4
_geom_torsion
_geom_torsion_publ_flag
C5 N1 C2 C3 0.2(3) yes
C6 N1 C2 C3 126.6(2) yes
C5 N1 C2 C1 120.6(2) ?
C6 N1 C2 C1 -113.0(2) ?
O1 C1 C2 N1 -9.0(4) yes
O2 C1 C2 N1 174.2(3) yes
O1 C1 C2 C3 106.4(3) yes
O2 C1 C2 C3 -70.5(3) yes
N1 C2 C3 C4 25.1(3) ?
C1 C2 C3 C4 -92.1(3) ?
C2 C3 C4 C5 -41.2(3) ?
C6 N1 C5 C4 -154.4(2) ?
C2 N1 C5 C4 -25.8(3) ?
C3 C4 C5 N1 41.1(3) ?
C5 N1 C6 C7 -165.4(2) ?
C2 N1 C6 C7 70.4(3) ?
N1 C6 C7 C8 68.8(3) ?
N1 C6 C7 C12 -112.7(3) ?
C12 C7 C8 O3 178.9(2) ?
C6 C7 C8 O3 -2.5(3) ?
C12 C7 C8 C9 -1.4(4) ?
C6 C7 C8 C9 177.2(2) ?
O3 C8 C9 C10 179.8(3) ?
C7 C8 C9 C10 0.1(4) ?
C8 C9 C10 C11 1.4(5) ?
C9 C10 C11 C12 -1.5(5) ?
C9 C10 C11 C16 -179.9(4) ?
C8 C7 C12 C13 -179.8(2) ?
C6 C7 C12 C13 1.7(4) ?
C8 C7 C12 C11 1.3(4) ?
C6 C7 C12 C11 -177.2(2) ?
C10 C11 C12 C13 -178.9(3) ?
C16 C11 C12 C13 -0.4(4) ?
C10 C11 C12 C7 0.1(4) ?
C16 C11 C12 C7 178.6(3) ?
C7 C12 C13 C14 -177.9(3) ?
C11 C12 C13 C14 1.0(4) ?
C12 C13 C14 C15 -1.5(6) ?
C13 C14 C15 C16 1.3(8) ?
C14 C15 C16 C11 -0.6(8) ?
C10 C11 C16 C15 178.6(4) ?
C12 C11 C16 C15 0.1(6) ?

loop_
_cod_related_entry_id
_cod_related_entry_database
_cod_related_entry_code
1 ChemSpider 21173444
